data_7227933
loop_
_publ_author_name
'Tan, Xiao-Feng'
'Zhou, Jian'
'Zou, Hua-Hong'
'Fu, Lianshe'
'Tang, Qiuling'
'Wang, Peng'

_publ_section_title
;
 A series of lanthanide glutarates: lanthanide contraction effect on
 crystal frameworks of lanthanide glutarates
;
_journal_issue 29
_journal_name_full 'RSC Adv.'
_journal_page_first 17934
_journal_paper_doi 10.1039/C7RA01552F
_journal_volume 7
_journal_year 2017
_chemical_formula_moiety 'C39 H34 Ce2 N4 O12'
_chemical_formula_sum 'C39 H34 Ce2 N4 O12'
_chemical_formula_weight 1030.94
_chemical_name_systematic
; 
 ? 
;
_space_group_IT_number 2
_symmetry_cell_setting triclinic
_symmetry_space_group_name_Hall '-P 1'
_symmetry_space_group_name_H-M 'P -1'
_atom_sites_solution_hydrogens geom
_atom_sites_solution_primary direct
_atom_sites_solution_secondary difmap
_audit_creation_method SHELXL-97
_audit_update_record
;
2017-01-21 deposited with the CCDC.
2017-03-15 downloaded from the CCDC.
;
_cell_angle_alpha 84.12(3)
_cell_angle_beta 83.86(3)
_cell_angle_gamma 75.14(3)
_cell_formula_units_Z 2
_cell_length_a 8.8586(18)
_cell_length_b 13.565(3)
_cell_length_c 16.392(3)
_cell_measurement_temperature 293(2)
_cell_volume 1887.2(7)
_computing_structure_refinement 'SHELXL-97 (Sheldrick, 1997)'
_computing_structure_solution 'SHELXS-97 (Sheldrick, 1990)'
_diffrn_ambient_temperature 293(2)
_diffrn_measured_fraction_theta_full 0.996
_diffrn_measured_fraction_theta_max 0.996
_diffrn_radiation_monochromator graphite
_diffrn_radiation_source 'fine-focus sealed tube'
_diffrn_radiation_type MoK\a
_diffrn_radiation_wavelength 0.71073
_diffrn_reflns_av_R_equivalents 0.0506
_diffrn_reflns_av_sigmaI/netI 0.0331
_diffrn_reflns_limit_h_max 7
_diffrn_reflns_limit_h_min -7
_diffrn_reflns_limit_k_max 11
_diffrn_reflns_limit_k_min -11
_diffrn_reflns_limit_l_max 14
_diffrn_reflns_limit_l_min -14
_diffrn_reflns_number 14486
_diffrn_reflns_theta_full 18.03
_diffrn_reflns_theta_max 18.03
_diffrn_reflns_theta_min 2.60
_exptl_absorpt_coefficient_mu 2.452
_exptl_absorpt_correction_T_max 0.4627
_exptl_absorpt_correction_T_min 0.3286
_exptl_crystal_colour yellow
_exptl_crystal_density_diffrn 1.814
_exptl_crystal_density_method 'not measured'
_exptl_crystal_description block
_exptl_crystal_F_000 1016
_exptl_crystal_size_max 0.11
_exptl_crystal_size_mid 0.09
_exptl_crystal_size_min 0.07
_refine_diff_density_max 0.396
_refine_diff_density_min -0.340
_refine_diff_density_rms 0.068
_refine_ls_extinction_method none
_refine_ls_goodness_of_fit_ref 1.065
_refine_ls_hydrogen_treatment constr
_refine_ls_matrix_type full
_refine_ls_number_parameters 514
_refine_ls_number_reflns 2610
_refine_ls_number_restraints 654
_refine_ls_restrained_S_all 0.995
_refine_ls_R_factor_all 0.0348
_refine_ls_R_factor_gt 0.0242
_refine_ls_shift/su_max 0.004
_refine_ls_shift/su_mean 0.001
_refine_ls_structure_factor_coef Fsqd
_refine_ls_weighting_details 'calc w=1/[\s^2^(Fo^2^)+(0.0322P)^2^+1.3999P] where P=(Fo^2^+2Fc^2^)/3'
_refine_ls_weighting_scheme calc
_refine_ls_wR_factor_gt 0.0539
_refine_ls_wR_factor_ref 0.0582
_reflns_number_gt 2208
_reflns_number_total 2610
_reflns_threshold_expression >2sigma(I)
_cod_data_source_file c7ra01552f2.cif
_cod_data_source_block 2
_cod_original_sg_symbol_H-M P-1
_cod_database_code 7227933

loop_
_symmetry_equiv_pos_as_xyz
'x, y, z'
'-x, -y, -z'

loop_
_atom_site_label
_atom_site_type_symbol
_atom_site_fract_x
_atom_site_fract_y
_atom_site_fract_z
_atom_site_U_iso_or_equiv
_atom_site_adp_type
_atom_site_occupancy
_atom_site_symmetry_multiplicity
_atom_site_calc_flag
_atom_site_refinement_flags
Ce1 Ce 0.089761(9) 0.361479(6) 0.453845(5) 0.01986(3) Uani 1 1 d .
Ce2 Ce -0.139742(9) 0.141721(6) -0.024950(5) 0.02079(3) Uani 1 1 d .
O1 O 0.06335(11) 0.20465(7) 0.39439(6) 0.0365(4) Uani 1 1 d .
O2 O 0.20509(11) 0.29441(7) 0.31794(6) 0.0367(4) Uani 1 1 d .
O3 O 0.03841(11) 0.20265(7) 0.06271(6) 0.0367(4) Uani 1 1 d .
O4 O 0.10211(10) 0.03831(6) 0.05138(6) 0.0283(3) Uani 1 1 d .
O5 O 0.10466(10) 0.45270(7) 0.57098(6) 0.0256(3) Uani 1 1 d .
O6 O 0.12172(11) 0.57147(7) 0.64702(6) 0.0392(4) Uani 1 1 d .
O7 O 0.75253(10) 0.51700(7) 0.59717(6) 0.0326(4) Uani 1 1 d .
O8 O 0.84576(10) 0.36933(7) 0.53911(6) 0.0284(4) Uani 1 1 d .
O9 O -0.41236(10) 0.17995(7) -0.07008(6) 0.0351(4) Uani 1 1 d .
O10 O -0.22545(11) 0.16595(8) -0.17033(6) 0.0433(4) Uani 1 1 d .
O11 O -0.76388(11) -0.05464(7) -0.09824(6) 0.0346(4) Uani 1 1 d .
O12 O -0.90187(10) 0.10756(7) -0.11673(6) 0.0305(4) Uani 1 1 d .
N1 N 0.15931(13) 0.20248(8) 0.57236(7) 0.0305(5) Uani 1 1 d .
N2 N 0.38852(12) 0.25560(8) 0.47146(7) 0.0299(5) Uani 1 1 d .
N3 N -0.13837(14) 0.33330(9) -0.07785(8) 0.0366(5) Uani 1 1 d .
N4 N -0.30849(13) 0.29685(9) 0.06057(7) 0.0308(5) Uani 1 1 d .
C1 C 0.12617(16) 0.11815(10) 0.07701(9) 0.0237(4) Uani 1 1 d U
C2 C 0.26958(16) 0.10203(11) 0.12110(9) 0.0324(5) Uani 1 1 d U
H2A H 0.3561 0.1093 0.0813 0.039 Uiso 1 1 calc R
H2B H 0.2948 0.0325 0.1462 0.039 Uiso 1 1 calc R
C3 C 0.25559(17) 0.17432(10) 0.18649(9) 0.0292(4) Uani 1 1 d U
H3A H 0.3568 0.1630 0.2082 0.035 Uiso 1 1 calc R
H3B H 0.2286 0.2439 0.1615 0.035 Uiso 1 1 calc R
C4 C 0.13653(17) 0.16366(11) 0.25610(9) 0.0352(5) Uani 1 1 d U
H4A H 0.1561 0.0922 0.2764 0.042 Uiso 1 1 calc R
H4B H 0.0337 0.1829 0.2352 0.042 Uiso 1 1 calc R
C5 C 0.13346(16) 0.22640(11) 0.32728(9) 0.0285(5) Uani 1 1 d U
C6 C 0.17383(16) 0.48507(11) 0.62292(9) 0.0244(5) Uani 1 1 d U
C7 C 0.31997(15) 0.41712(11) 0.65360(9) 0.0302(5) Uani 1 1 d U
H7A H 0.3264 0.3468 0.6436 0.036 Uiso 1 1 calc R
H7B H 0.3188 0.4210 0.7124 0.036 Uiso 1 1 calc R
C8 C 0.45943(16) 0.44945(12) 0.61028(10) 0.0406(5) Uani 1 1 d U
H8A H 0.4501 0.5197 0.6215 0.049 Uiso 1 1 calc R
H8B H 0.4541 0.4488 0.5515 0.049 Uiso 1 1 calc R
C9 C 0.61954(15) 0.38724(11) 0.63138(10) 0.0307(5) Uani 1 1 d U
H9A H 0.6320 0.3171 0.6189 0.037 Uiso 1 1 calc R
H9B H 0.6269 0.3871 0.6900 0.037 Uiso 1 1 calc R
C10 C 0.75190(15) 0.42774(11) 0.58484(9) 0.0250(5) Uani 1 1 d U
C11 C -0.36724(16) 0.18033(10) -0.14534(9) 0.0249(5) Uani 1 1 d U
C12 C -0.48512(15) 0.19957(12) -0.20816(9) 0.0322(5) Uani 1 1 d U
H12A H -0.4405 0.1569 -0.2530 0.039 Uiso 1 1 calc R
H12B H -0.5015 0.2702 -0.2304 0.039 Uiso 1 1 calc R
C13 C -0.64357(16) 0.18003(10) -0.17812(9) 0.0294(4) Uani 1 1 d U
H13A H -0.6913 0.2236 -0.1342 0.035 Uiso 1 1 calc R
H13B H -0.7115 0.1975 -0.2228 0.035 Uiso 1 1 calc R
C14 C -0.62878(16) 0.06942(10) -0.14706(9) 0.0256(4) Uani 1 1 d U
H14A H -0.5749 0.0270 -0.1907 0.031 Uiso 1 1 calc R
H14B H -0.5625 0.0540 -0.1017 0.031 Uiso 1 1 calc R
C15 C -0.77604(16) 0.03890(10) -0.11899(8) 0.0246(5) Uani 1 1 d U
C16 C 0.04812(18) 0.17432(11) 0.62145(9) 0.0384(5) Uani 1 1 d U
H16A H -0.0537 0.2148 0.6193 0.046 Uiso 1 1 calc R
C17 C 0.07336(18) 0.08726(11) 0.67678(10) 0.0401(5) Uani 1 1 d U
H17A H -0.0088 0.0709 0.7111 0.048 Uiso 1 1 calc R
C18 C 0.21939(17) 0.02825(11) 0.67886(10) 0.0397(4) Uani 1 1 d U
H18A H 0.2384 -0.0308 0.7144 0.048 Uiso 1 1 calc R
C19 C 0.34234(17) 0.05306(11) 0.62949(9) 0.0362(4) Uani 1 1 d U
C20 C 0.50116(17) -0.00410(12) 0.63055(10) 0.0417(4) Uani 1 1 d U
H20A H 0.5261 -0.0641 0.6647 0.050 Uiso 1 1 calc R
C21 C 0.61452(19) 0.02703(11) 0.58339(9) 0.0439(4) Uani 1 1 d U
H21A H 0.7174 -0.0113 0.5864 0.053 Uiso 1 1 calc R
C22 C 0.58442(18) 0.11612(11) 0.52892(10) 0.0386(4) Uani 1 1 d U
C23 C 0.69974(18) 0.15055(11) 0.47744(10) 0.0431(4) Uani 1 1 d U
H23A H 0.8047 0.1168 0.4807 0.052 Uiso 1 1 calc R
C24 C 0.65992(18) 0.23146(11) 0.42371(10) 0.0439(5) Uani 1 1 d U
H24A H 0.7354 0.2539 0.3882 0.053 Uiso 1 1 calc R
C25 C 0.50102(17) 0.28155(11) 0.42242(10) 0.0399(5) Uani 1 1 d U
H25A H 0.4734 0.3371 0.3841 0.048 Uiso 1 1 calc R
C26 C 0.42876(17) 0.17343(11) 0.52547(9) 0.0340(4) Uani 1 1 d U
C27 C 0.30829(17) 0.14266(11) 0.57600(9) 0.0332(4) Uani 1 1 d U
C28 C -0.40318(18) 0.28185(12) 0.12581(10) 0.0445(5) Uani 1 1 d U
H28A H -0.4127 0.2156 0.1407 0.053 Uiso 1 1 calc R
C29 C -0.4902(2) 0.35983(12) 0.17406(11) 0.0543(5) Uani 1 1 d U
H29A H -0.5576 0.3457 0.2187 0.065 Uiso 1 1 calc R
C30 C -0.47416(19) 0.45476(12) 0.15467(11) 0.0528(4) Uani 1 1 d U
H30A H -0.5298 0.5076 0.1863 0.063 Uiso 1 1 calc R
C31 C -0.37424(19) 0.47470(12) 0.08715(11) 0.0465(4) Uani 1 1 d U
C32 C -0.3495(2) 0.57394(12) 0.06157(11) 0.0555(4) Uani 1 1 d U
H32A H -0.4007 0.6288 0.0922 0.067 Uiso 1 1 calc R
C33 C -0.2571(2) 0.58979(13) -0.00344(11) 0.0588(4) Uani 1 1 d U
H33A H -0.2425 0.6551 -0.0174 0.071 Uiso 1 1 calc R
C34 C -0.1802(2) 0.51086(12) -0.05216(12) 0.0555(4) Uani 1 1 d U
C35 C -0.0883(2) 0.52404(13) -0.12480(12) 0.0650(5) Uani 1 1 d U
H35A H -0.0673 0.5874 -0.1402 0.078 Uiso 1 1 calc R
C36 C -0.0301(2) 0.44730(13) -0.17240(12) 0.0688(5) Uani 1 1 d U
H36A H 0.0277 0.4577 -0.2219 0.083 Uiso 1 1 calc R
C37 C -0.0562(2) 0.35028(12) -0.14782(11) 0.0579(5) Uani 1 1 d U
H37A H -0.0148 0.2969 -0.1814 0.069 Uiso 1 1 calc R
C38 C -0.29359(18) 0.39369(11) 0.03978(10) 0.0418(4) Uani 1 1 d U
C39 C -0.19950(19) 0.41159(11) -0.03176(11) 0.0437(4) Uani 1 1 d U

loop_
_atom_site_aniso_label
_atom_site_aniso_U_11
_atom_site_aniso_U_22
_atom_site_aniso_U_33
_atom_site_aniso_U_23
_atom_site_aniso_U_13
_atom_site_aniso_U_12
Ce1 0.01427(5) 0.02254(5) 0.02194(5) -0.00294(4) 0.00076(4) -0.00354(4)
Ce2 0.01876(5) 0.01817(5) 0.02406(6) -0.00148(4) -0.00179(4) -0.00214(4)
O1 0.0504(6) 0.0348(6) 0.0258(6) -0.0045(5) 0.0096(5) -0.0178(5)
O2 0.0412(6) 0.0444(6) 0.0333(6) -0.0180(5) 0.0119(5) -0.0268(5)
O3 0.0306(6) 0.0216(5) 0.0574(7) -0.0073(5) -0.0240(5) 0.0041(5)
O4 0.0298(5) 0.0201(5) 0.0353(6) -0.0062(5) -0.0100(5) -0.0023(5)
O5 0.0244(5) 0.0305(5) 0.0261(6) 0.0006(5) -0.0107(5) -0.0120(4)
O6 0.0344(6) 0.0349(6) 0.0461(7) -0.0166(5) -0.0166(5) 0.0058(5)
O7 0.0254(6) 0.0286(6) 0.0420(7) -0.0053(5) 0.0157(5) -0.0099(5)
O8 0.0229(5) 0.0268(5) 0.0329(6) -0.0044(5) 0.0058(5) -0.0040(5)
O9 0.0222(6) 0.0533(6) 0.0304(6) -0.0093(5) 0.0012(5) -0.0093(5)
O10 0.0176(5) 0.0753(7) 0.0359(7) 0.0015(6) -0.0005(5) -0.0126(5)
O11 0.0412(6) 0.0217(5) 0.0382(7) 0.0041(5) 0.0070(5) -0.0095(5)
O12 0.0163(5) 0.0307(6) 0.0370(6) 0.0038(5) 0.0036(5) 0.0030(5)
N1 0.0251(7) 0.0308(7) 0.0348(8) 0.0011(7) 0.0061(6) -0.0101(6)
N2 0.0125(6) 0.0354(7) 0.0419(8) -0.0053(7) 0.0076(6) -0.0095(6)
N3 0.0286(7) 0.0386(8) 0.0343(8) 0.0189(7) 0.0064(7) -0.0056(6)
N4 0.0185(7) 0.0385(7) 0.0371(8) -0.0040(7) 0.0063(6) -0.0133(6)
C1 0.0280(7) 0.0235(7) 0.0263(7) -0.0096(6) -0.0096(6) -0.0123(6)
C2 0.0325(8) 0.0312(7) 0.0347(8) -0.0095(7) -0.0068(7) -0.0056(7)
C3 0.0340(7) 0.0278(7) 0.0291(7) -0.0070(6) -0.0117(6) -0.0080(6)
C4 0.0376(7) 0.0342(7) 0.0349(8) -0.0061(7) -0.0060(7) -0.0084(6)
C5 0.0281(8) 0.0311(8) 0.0272(8) -0.0064(7) -0.0074(7) -0.0052(7)
C6 0.0144(7) 0.0317(8) 0.0240(8) 0.0039(7) 0.0055(7) -0.0052(6)
C7 0.0187(7) 0.0390(8) 0.0322(8) 0.0044(7) -0.0024(7) -0.0085(6)
C8 0.0238(7) 0.0448(8) 0.0444(8) 0.0115(7) 0.0032(7) -0.0009(7)
C9 0.0218(7) 0.0321(7) 0.0374(8) -0.0013(7) 0.0023(7) -0.0076(6)
C10 0.0115(7) 0.0318(8) 0.0295(8) 0.0066(7) -0.0069(7) -0.0026(7)
C11 0.0286(7) 0.0181(7) 0.0292(8) 0.0087(7) -0.0115(7) -0.0081(6)
C12 0.0286(7) 0.0351(7) 0.0316(8) 0.0069(7) -0.0078(7) -0.0073(7)
C13 0.0274(7) 0.0311(7) 0.0298(7) 0.0021(6) -0.0096(6) -0.0058(6)
C14 0.0251(7) 0.0251(7) 0.0251(7) -0.0009(6) -0.0041(6) -0.0031(6)
C15 0.0289(8) 0.0316(8) 0.0163(8) -0.0051(7) -0.0046(7) -0.0109(7)
C16 0.0366(7) 0.0303(7) 0.0426(7) 0.0031(7) -0.0071(7) 0.0013(6)
C17 0.0445(7) 0.0350(7) 0.0380(7) 0.0037(7) -0.0021(7) -0.0079(6)
C18 0.0468(7) 0.0310(6) 0.0370(7) 0.0007(6) -0.0117(6) 0.0003(6)
C19 0.0388(6) 0.0311(6) 0.0352(6) -0.0067(6) -0.0132(6) 0.0035(6)
C20 0.0438(6) 0.0366(6) 0.0395(6) -0.0022(6) -0.0144(6) 0.0034(6)
C21 0.0411(6) 0.0418(6) 0.0435(6) -0.0108(6) -0.0131(6) 0.0061(6)
C22 0.0386(6) 0.0334(6) 0.0405(6) -0.0118(6) -0.0101(6) 0.0034(6)
C23 0.0324(6) 0.0417(7) 0.0523(7) -0.0130(6) -0.0115(6) 0.0026(6)
C24 0.0335(7) 0.0411(7) 0.0555(8) -0.0126(7) 0.0003(7) -0.0046(6)
C25 0.0335(7) 0.0293(7) 0.0521(8) -0.0044(7) -0.0050(7) 0.0021(6)
C26 0.0326(6) 0.0298(6) 0.0388(6) -0.0072(5) -0.0109(5) -0.0014(5)
C27 0.0347(6) 0.0284(6) 0.0356(6) -0.0060(5) -0.0107(5) -0.0019(5)
C28 0.0473(7) 0.0262(7) 0.0584(8) -0.0113(7) 0.0033(7) -0.0063(6)
C29 0.0551(8) 0.0420(7) 0.0570(8) -0.0114(7) 0.0103(7) 0.0004(7)
C30 0.0530(7) 0.0376(7) 0.0609(7) -0.0184(6) 0.0034(7) 0.0033(6)
C31 0.0472(6) 0.0294(6) 0.0599(7) -0.0082(6) 0.0002(6) -0.0043(6)
C32 0.0586(7) 0.0333(6) 0.0685(7) -0.0146(6) 0.0013(6) 0.0012(6)
C33 0.0597(7) 0.0341(6) 0.0771(7) -0.0035(6) 0.0039(6) -0.0060(6)
C34 0.0494(7) 0.0348(6) 0.0708(7) 0.0027(6) 0.0070(6) 0.0026(6)
C35 0.0616(7) 0.0376(7) 0.0820(7) 0.0081(7) 0.0119(7) 0.0004(7)
C36 0.0621(8) 0.0484(8) 0.0781(8) 0.0153(8) 0.0232(8) -0.0012(7)
C37 0.0536(8) 0.0340(7) 0.0710(8) 0.0099(7) 0.0105(7) 0.0046(7)
C38 0.0428(6) 0.0247(6) 0.0560(6) -0.0089(6) -0.0014(6) -0.0036(5)
C39 0.0390(6) 0.0268(6) 0.0612(6) -0.0024(6) 0.0014(6) -0.0033(5)

loop_
_atom_type_symbol
_atom_type_description
_atom_type_scat_dispersion_real
_atom_type_scat_dispersion_imag
_atom_type_scat_source
C C 0.0033 0.0016 'International Tables Vol C Tables 4.2.6.8 and 6.1.1.4'
H H 0.0000 0.0000 'International Tables Vol C Tables 4.2.6.8 and 6.1.1.4'
N N 0.0061 0.0033 'International Tables Vol C Tables 4.2.6.8 and 6.1.1.4'
O O 0.0106 0.0060 'International Tables Vol C Tables 4.2.6.8 and 6.1.1.4'
Ce Ce -0.2486 2.6331 'International Tables Vol C Tables 4.2.6.8 and 6.1.1.4'

loop_
_geom_angle_atom_site_label_1
_geom_angle_atom_site_label_2
_geom_angle_atom_site_label_3
_geom_angle
_geom_angle_site_symmetry_1
_geom_angle_site_symmetry_3
O5 Ce1 O8 73.99(4) . 1_455
O5 Ce1 O7 74.26(4) . 2_666
O8 Ce1 O7 135.62(4) 1_455 2_666
O5 Ce1 O1 150.76(3) . .
O8 Ce1 O1 90.33(4) 1_455 .
O7 Ce1 O1 130.51(4) 2_666 .
O5 Ce1 O2 150.03(3) . .
O8 Ce1 O2 135.89(4) 1_455 .
O7 Ce1 O2 78.99(4) 2_666 .
O1 Ce1 O2 51.67(4) . .
O5 Ce1 O6 122.17(4) . 2_566
O8 Ce1 O6 76.10(4) 1_455 2_566
O7 Ce1 O6 95.83(4) 2_666 2_566
O1 Ce1 O6 75.64(4) . 2_566
O2 Ce1 O6 73.44(4) . 2_566
O5 Ce1 O5 74.51(4) . 2_566
O8 Ce1 O5 70.54(4) 1_455 2_566
O7 Ce1 O5 71.64(3) 2_666 2_566
O1 Ce1 O5 123.94(4) . 2_566
O2 Ce1 O5 109.59(4) . 2_566
O6 Ce1 O5 49.05(4) 2_566 2_566
O5 Ce1 N2 88.08(4) . .
O8 Ce1 N2 133.05(4) 1_455 .
O7 Ce1 N2 75.38(4) 2_666 .
O1 Ce1 N2 84.95(4) . .
O2 Ce1 N2 72.13(4) . .
O6 Ce1 N2 145.48(4) 2_566 .
O5 Ce1 N2 145.77(4) 2_566 .
O5 Ce1 N1 79.22(4) . .
O8 Ce1 N1 75.03(4) 1_455 .
O7 Ce1 N1 127.37(4) 2_666 .
O1 Ce1 N1 72.85(4) . .
O2 Ce1 N1 107.51(4) . .
O6 Ce1 N1 136.60(4) 2_566 .
O5 Ce1 N1 141.14(4) 2_566 .
N2 Ce1 N1 58.94(4) . .
O5 Ce1 C5 167.68(3) . .
O8 Ce1 C5 112.63(5) 1_455 .
O7 Ce1 C5 104.77(4) 2_666 .
O1 Ce1 C5 26.13(4) . .
O2 Ce1 C5 25.79(4) . .
O6 Ce1 C5 70.09(4) 2_566 .
O5 Ce1 C5 117.16(4) 2_566 .
N2 Ce1 C5 79.87(5) . .
N1 Ce1 C5 92.26(4) . .
O5 Ce1 C6 98.46(4) . 2_566
O8 Ce1 C6 69.74(4) 1_455 2_566
O7 Ce1 C6 85.24(4) 2_666 2_566
O1 Ce1 C6 98.95(4) . 2_566
O2 Ce1 C6 92.48(4) . 2_566
O6 Ce1 C6 24.06(4) 2_566 2_566
O5 Ce1 C6 25.14(4) 2_566 2_566
N2 Ce1 C6 157.08(4) . 2_566
N1 Ce1 C6 143.81(4) . 2_566
C5 Ce1 C6 93.67(5) . 2_566
O5 Ce1 Ce1 39.50(3) . 2_566
O8 Ce1 Ce1 67.41(4) 1_455 2_566
O7 Ce1 Ce1 68.32(3) 2_666 2_566
O1 Ce1 Ce1 152.63(2) . 2_566
O2 Ce1 Ce1 137.49(3) . 2_566
O6 Ce1 Ce1 83.37(3) 2_566 2_566
O5 Ce1 Ce1 35.02(2) 2_566 2_566
N2 Ce1 Ce1 121.71(4) . 2_566
N1 Ce1 Ce1 113.74(3) . 2_566
C5 Ce1 Ce1 152.01(3) . 2_566
C6 Ce1 Ce1 59.34(4) 2_566 2_566
O11 Ce2 O12 134.94(4) 2_455 1_655
O11 Ce2 O4 72.20(4) 2_455 2
O12 Ce2 O4 76.68(4) 1_655 2
O11 Ce2 O9 87.02(4) 2_455 .
O12 Ce2 O9 124.74(4) 1_655 .
O4 Ce2 O9 89.51(4) 2 .
O11 Ce2 O10 130.34(4) 2_455 .
O12 Ce2 O10 73.53(4) 1_655 .
O4 Ce2 O10 80.67(4) 2 .
O9 Ce2 O10 51.37(4) . .
O11 Ce2 O3 88.84(4) 2_455 .
O12 Ce2 O3 81.59(4) 1_655 .
O4 Ce2 O3 123.05(4) 2 .
O9 Ce2 O3 143.92(3) . .
O10 Ce2 O3 140.48(4) . .
O11 Ce2 O4 72.30(4) 2_455 .
O12 Ce2 O4 68.05(4) 1_655 .
O4 Ce2 O4 73.38(5) 2 .
O9 Ce2 O4 156.24(3) . .
O10 Ce2 O4 137.41(4) . .
O3 Ce2 O4 49.67(3) . .
O11 Ce2 N3 136.68(4) 2_455 .
O12 Ce2 N3 81.32(4) 1_655 .
O4 Ce2 N3 150.56(4) 2 .
O9 Ce2 N3 87.15(5) . .
O10 Ce2 N3 74.45(5) . .
O3 Ce2 N3 71.78(4) . .
O4 Ce2 N3 115.86(4) . .
O11 Ce2 N4 77.27(4) 2_455 .
O12 Ce2 N4 137.05(4) 1_655 .
O4 Ce2 N4 146.02(4) 2 .
O9 Ce2 N4 74.18(4) . .
O10 Ce2 N4 109.30(4) . .
O3 Ce2 N4 69.95(4) . .
O4 Ce2 N4 111.14(4) . .
N3 Ce2 N4 59.86(4) . .
O11 Ce2 C11 109.18(4) 2_455 .
O12 Ce2 C11 99.09(4) 1_655 .
O4 Ce2 C11 84.29(5) 2 .
O9 Ce2 C11 25.72(4) . .
O10 Ce2 C11 25.65(4) . .
O3 Ce2 C11 151.47(4) . .
O4 Ce2 C11 156.14(4) . .
N3 Ce2 C11 80.10(5) . .
N4 Ce2 C11 92.06(4) . .
O11 Ce2 C1 80.49(4) 2_455 .
O12 Ce2 C1 72.92(4) 1_655 .
O4 Ce2 C1 98.80(5) 2 .
O9 Ce2 C1 162.04(3) . .
O10 Ce2 C1 145.58(4) . .
O3 Ce2 C1 24.26(3) . .
O4 Ce2 C1 25.43(4) . .
N3 Ce2 C1 93.10(5) . .
N4 Ce2 C1 90.41(4) . .
C11 Ce2 C1 170.32(4) . .
O11 Ce2 Ce2 67.66(3) 2_455 2
O12 Ce2 Ce2 67.70(4) 1_655 2
O4 Ce2 Ce2 37.97(3) 2 2
O9 Ce2 Ce2 125.62(3) . 2
O10 Ce2 Ce2 112.00(4) . 2
O3 Ce2 Ce2 85.09(3) . 2
O4 Ce2 Ce2 35.42(3) . 2
N3 Ce2 Ce2 143.77(3) . 2
N4 Ce2 Ce2 137.14(3) . 2
C11 Ce2 Ce2 121.80(4) . 2
C1 Ce2 Ce2 60.84(4) . 2
C5 O1 Ce1 92.12(9) . .
C5 O2 Ce1 92.23(9) . .
C1 O3 Ce2 95.96(10) . .
C1 O4 Ce2 160.13(8) . 2
C1 O4 Ce2 93.18(7) . .
Ce2 O4 Ce2 106.62(5) 2 .
C6 O5 Ce1 155.38(8) . .
C6 O5 Ce1 91.25(8) . 2_566
Ce1 O5 Ce1 105.49(4) . 2_566
C6 O6 Ce1 98.15(9) . 2_566
C10 O7 Ce1 136.72(9) . 2_666
C10 O8 Ce1 139.65(10) . 1_655
C11 O9 Ce2 94.02(9) . .
C11 O10 Ce2 92.72(9) . .
C15 O11 Ce2 131.67(9) . 2_455
C15 O12 Ce2 135.12(9) . 1_455
C16 N1 C27 117.54(12) . .
C16 N1 Ce1 121.09(9) . .
C27 N1 Ce1 120.95(9) . .
C25 N2 C26 117.49(12) . .
C25 N2 Ce1 118.84(9) . .
C26 N2 Ce1 123.58(9) . .
C37 N3 C39 118.15(14) . .
C37 N3 Ce2 118.78(10) . .
C39 N3 Ce2 122.45(10) . .
C28 N4 C38 117.77(13) . .
C28 N4 Ce2 121.68(10) . .
C38 N4 Ce2 120.49(9) . .
O3 C1 O4 121.12(14) . .
O3 C1 C2 123.07(14) . .
O4 C1 C2 115.75(11) . .
O3 C1 Ce2 59.79(8) . .
O4 C1 Ce2 61.39(7) . .
C2 C1 Ce2 174.38(9) . .
C1 C2 C3 114.21(11) . .
C1 C2 H2A 108.7 . .
C3 C2 H2A 108.7 . .
C1 C2 H2B 108.7 . .
C3 C2 H2B 108.7 . .
H2A C2 H2B 107.6 . .
C4 C3 C2 114.13(14) . .
C4 C3 H3A 108.7 . .
C2 C3 H3A 108.7 . .
C4 C3 H3B 108.7 . .
C2 C3 H3B 108.7 . .
H3A C3 H3B 107.6 . .
C3 C4 C5 115.15(14) . .
C3 C4 H4A 108.5 . .
C5 C4 H4A 108.5 . .
C3 C4 H4B 108.5 . .
C5 C4 H4B 108.5 . .
H4A C4 H4B 107.5 . .
O2 C5 O1 122.75(14) . .
O2 C5 C4 118.82(13) . .
O1 C5 C4 118.37(14) . .
O2 C5 Ce1 61.98(8) . .
O1 C5 Ce1 61.75(8) . .
C4 C5 Ce1 172.33(9) . .
O6 C6 O5 120.82(12) . .
O6 C6 C7 120.40(14) . .
O5 C6 C7 118.77(13) . .
O6 C6 Ce1 57.79(7) . 2_566
O5 C6 Ce1 63.61(7) . 2_566
C7 C6 Ce1 171.63(10) . 2_566
C6 C7 C8 109.64(12) . .
C6 C7 H7A 109.7 . .
C8 C7 H7A 109.7 . .
C6 C7 H7B 109.7 . .
C8 C7 H7B 109.7 . .
H7A C7 H7B 108.2 . .
C7 C8 C9 117.48(13) . .
C7 C8 H8A 107.9 . .
C9 C8 H8A 107.9 . .
C7 C8 H8B 107.9 . .
C9 C8 H8B 107.9 . .
H8A C8 H8B 107.2 . .
C8 C9 C10 112.97(12) . .
C8 C9 H9A 109.0 . .
C10 C9 H9A 109.0 . .
C8 C9 H9B 109.0 . .
C10 C9 H9B 109.0 . .
H9A C9 H9B 107.8 . .
O8 C10 O7 127.49(14) . .
O8 C10 C9 116.80(13) . .
O7 C10 C9 115.71(12) . .
O10 C11 O9 121.89(14) . .
O10 C11 C12 118.20(13) . .
O9 C11 C12 119.91(12) . .
O10 C11 Ce2 61.63(8) . .
O9 C11 Ce2 60.26(8) . .
C12 C11 Ce2 179.56(10) . .
C11 C12 C13 116.26(12) . .
C11 C12 H12A 108.2 . .
C13 C12 H12A 108.2 . .
C11 C12 H12B 108.2 . .
C13 C12 H12B 108.2 . .
H12A C12 H12B 107.4 . .
C14 C13 C12 111.41(11) . .
C14 C13 H13A 109.3 . .
C12 C13 H13A 109.3 . .
C14 C13 H13B 109.3 . .
C12 C13 H13B 109.3 . .
H13A C13 H13B 108.0 . .
C15 C14 C13 116.98(11) . .
C15 C14 H14A 108.1 . .
C13 C14 H14A 108.1 . .
C15 C14 H14B 108.1 . .
C13 C14 H14B 108.1 . .
H14A C14 H14B 107.3 . .
O12 C15 O11 125.26(14) . .
O12 C15 C14 118.05(12) . .
O11 C15 C14 116.69(11) . .
N1 C16 C17 124.04(13) . .
N1 C16 H16A 118.0 . .
C17 C16 H16A 118.0 . .
C18 C17 C16 117.92(15) . .
C18 C17 H17A 121.0 . .
C16 C17 H17A 121.0 . .
C17 C18 C19 121.39(14) . .
C17 C18 H18A 119.3 . .
C19 C18 H18A 119.3 . .
C18 C19 C27 117.49(13) . .
C18 C19 C20 124.41(14) . .
C27 C19 C20 118.08(14) . .
C21 C20 C19 120.93(14) . .
C21 C20 H20A 119.5 . .
C19 C20 H20A 119.5 . .
C20 C21 C22 122.43(14) . .
C20 C21 H21A 118.8 . .
C22 C21 H21A 118.8 . .
C23 C22 C26 117.69(13) . .
C23 C22 C21 124.21(14) . .
C26 C22 C21 118.09(15) . .
C24 C23 C22 120.30(14) . .
C24 C23 H23A 119.8 . .
C22 C23 H23A 119.8 . .
C23 C24 C25 117.93(15) . .
C23 C24 H24A 121.0 . .
C25 C24 H24A 121.0 . .
N2 C25 C24 124.53(14) . .
N2 C25 H25A 117.7 . .
C24 C25 H25A 117.7 . .
N2 C26 C22 121.91(14) . .
N2 C26 C27 117.86(12) . .
C22 C26 C27 120.14(13) . .
N1 C27 C26 118.09(13) . .
N1 C27 C19 121.60(14) . .
C26 C27 C19 120.31(13) . .
N4 C28 C29 123.89(15) . .
N4 C28 H28A 118.1 . .
C29 C28 H28A 118.1 . .
C30 C29 C28 118.59(16) . .
C30 C29 H29A 120.7 . .
C28 C29 H29A 120.7 . .
C29 C30 C31 119.94(15) . .
C29 C30 H30A 120.0 . .
C31 C30 H30A 120.0 . .
C30 C31 C38 118.75(15) . .
C30 C31 C32 123.98(15) . .
C38 C31 C32 117.27(15) . .
C33 C32 C31 122.01(16) . .
C33 C32 H32A 119.0 . .
C31 C32 H32A 119.0 . .
C32 C33 C34 121.26(17) . .
C32 C33 H33A 119.4 . .
C34 C33 H33A 119.4 . .
C33 C34 C35 123.99(17) . .
C33 C34 C39 120.24(16) . .
C35 C34 C39 115.68(16) . .
C36 C35 C34 120.86(18) . .
C36 C35 H35A 119.6 . .
C34 C35 H35A 119.6 . .
C35 C36 C37 119.83(18) . .
C35 C36 H36A 120.1 . .
C37 C36 H36A 120.1 . .
N3 C37 C36 121.39(16) . .
N3 C37 H37A 119.3 . .
C36 C37 H37A 119.3 . .
N4 C38 C39 118.34(14) . .
N4 C38 C31 121.03(14) . .
C39 C38 C31 120.61(15) . .
N3 C39 C38 117.43(15) . .
N3 C39 C34 124.02(15) . .
C38 C39 C34 118.51(15) . .

loop_
_geom_bond_atom_site_label_1
_geom_bond_atom_site_label_2
_geom_bond_distance
_geom_bond_site_symmetry_2
Ce1 O5 2.4208(12) .
Ce1 O8 2.4298(12) 1_455
Ce1 O7 2.4530(12) 2_666
Ce1 O1 2.5019(12) .
Ce1 O2 2.5073(12) .
Ce1 O6 2.5595(13) 2_566
Ce1 O5 2.6830(12) 2_566
Ce1 N2 2.6981(13) .
Ce1 N1 2.7425(15) .
Ce1 C5 2.8382(17) .
Ce1 C6 2.9945(17) 2_566
Ce1 Ce1 4.0654(13) 2_566
Ce2 O11 2.4210(12) 2_455
Ce2 O12 2.4254(12) 1_655
Ce2 O4 2.4558(11) 2
Ce2 O9 2.5119(11) .
Ce2 O10 2.5421(12) .
Ce2 O3 2.5760(13) .
Ce2 O4 2.6069(13) .
Ce2 N3 2.6566(14) .
Ce2 N4 2.6779(15) .
Ce2 C11 2.8858(17) .
Ce2 C1 2.9649(17) .
Ce2 Ce2 4.0606(14) 2
O1 C5 1.2508(17) .
O2 C5 1.2360(19) .
O3 C1 1.2248(15) .
O4 C1 1.2750(18) .
O4 Ce2 2.4558(11) 2
O5 C6 1.2725(19) .
O5 Ce1 2.6830(12) 2_566
O6 C6 1.2334(17) .
O6 Ce1 2.5595(13) 2_566
O7 C10 1.2493(18) .
O7 Ce1 2.4530(12) 2_666
O8 C10 1.2376(16) .
O8 Ce1 2.4298(12) 1_655
O9 C11 1.2555(17) .
O10 C11 1.2506(17) .
O11 C15 1.2597(17) .
O11 Ce2 2.4210(12) 2_455
O12 C15 1.2559(15) .
O12 Ce2 2.4254(12) 1_455
N1 C16 1.313(2) .
N1 C27 1.3644(18) .
N2 C25 1.309(2) .
N2 C26 1.3472(18) .
N3 C37 1.324(2) .
N3 C39 1.332(2) .
N4 C28 1.319(2) .
N4 C38 1.359(2) .
C1 C2 1.485(2) .
C2 C3 1.500(2) .
C2 H2A 0.9700 .
C2 H2B 0.9700 .
C3 C4 1.491(2) .
C3 H3A 0.9700 .
C3 H3B 0.9700 .
C4 C5 1.507(2) .
C4 H4A 0.9700 .
C4 H4B 0.9700 .
C6 C7 1.4869(19) .
C6 Ce1 2.9945(17) 2_566
C7 C8 1.500(2) .
C7 H7A 0.9700 .
C7 H7B 0.9700 .
C8 C9 1.5082(19) .
C8 H8A 0.9700 .
C8 H8B 0.9700 .
C9 C10 1.520(2) .
C9 H9A 0.9700 .
C9 H9B 0.9700 .
C11 C12 1.501(2) .
C12 C13 1.516(2) .
C12 H12A 0.9700 .
C12 H12B 0.9700 .
C13 C14 1.511(2) .
C13 H13A 0.9700 .
C13 H13B 0.9700 .
C14 C15 1.481(2) .
C14 H14A 0.9700 .
C14 H14B 0.9700 .
C16 C17 1.398(2) .
C16 H16A 0.9300 .
C17 C18 1.337(2) .
C17 H17A 0.9300 .
C18 C19 1.378(2) .
C18 H18A 0.9300 .
C19 C27 1.410(2) .
C19 C20 1.423(2) .
C20 C21 1.330(2) .
C20 H20A 0.9300 .
C21 C22 1.412(2) .
C21 H21A 0.9300 .
C22 C23 1.398(2) .
C22 C26 1.402(2) .
C23 C24 1.332(2) .
C23 H23A 0.9300 .
C24 C25 1.399(2) .
C24 H24A 0.9300 .
C25 H25A 0.9300 .
C26 C27 1.403(2) .
C28 C29 1.400(2) .
C28 H28A 0.9300 .
C29 C30 1.334(2) .
C29 H29A 0.9300 .
C30 C31 1.391(2) .
C30 H30A 0.9300 .
C31 C38 1.405(2) .
C31 C32 1.433(2) .
C32 C33 1.307(2) .
C32 H32A 0.9300 .
C33 C34 1.390(2) .
C33 H33A 0.9300 .
C34 C35 1.392(3) .
C34 C39 1.403(2) .
C35 C36 1.328(3) .
C35 H35A 0.9300 .
C36 C37 1.405(3) .
C36 H36A 0.9300 .
C37 H37A 0.9300 .
C38 C39 1.402(2) .
